data_4085802
loop_
_publ_author_name
'Schindler, Tobias'
'Lux, Marcel'
'Peters, Marius'
'Scharf, Lennart T.'
'Osseili, Hassan'
'Maron, Laurent'
'Tauchert, Michael E.'

_publ_section_title
;
 Synthesis and Reactivity of Palladium Complexes Featuring a
 Diphosphinoborane Ligand
;
_journal_issue 10
_journal_name_full Organometallics
_journal_page_first 1978
_journal_paper_doi 10.1021/acs.organomet.5b00217
_journal_volume 34
_journal_year 2015
_chemical_formula_moiety 'C47 H41 B O2 P2 Pd, 1.5(C6 H6)'
_chemical_formula_sum 'C56 H50 B O2 P2 Pd'
_chemical_formula_weight 934.11
_chemical_name_systematic
;
 ? 
;
_space_group_crystal_system triclinic
_space_group_IT_number 2
_space_group_name_Hall '-P 1'
_space_group_name_H-M_alt 'P -1'
_symmetry_space_group_name_Hall '-P 1'
_symmetry_space_group_name_H-M 'P -1'
_atom_sites_solution_hydrogens geom
_atom_sites_solution_primary direct
_atom_sites_solution_secondary difmap
_audit_creation_date 2013-11-17
_audit_creation_method
;
  Olex2 1.1
  (compiled 2011.11.01 svn.r2039, GUI svn.r3906)
;
_cell_angle_alpha 66.69(3)
_cell_angle_beta 77.83(3)
_cell_angle_gamma 71.49(3)
_cell_formula_units_Z 2
_cell_length_a 9.874(2)
_cell_length_b 14.424(3)
_cell_length_c 18.105(4)
_cell_measurement_reflns_used 7315
_cell_measurement_temperature 100
_cell_measurement_theta_max 29.292
_cell_measurement_theta_min 2.257
_cell_volume 2234.8(10)
_computing_data_reduction 'SAINT v7.68A (Bruker, 2009)'
_computing_molecular_graphics
;
O. V. Dolomanov, L. J. Bourhis, R. J. Gildea, J. A. K. Howard and H. Puschmann,
OLEX2: a complete structure solution, refinement and analysis program.
J. Appl. Cryst. (2009). 42, 339-341.
;
_computing_publication_material
;
O. V. Dolomanov, L. J. Bourhis, R. J. Gildea, J. A. K. Howard and H. Puschmann,
OLEX2: a complete structure solution, refinement and analysis program.
J. Appl. Cryst. (2009). 42, 339-341.
;
_computing_structure_refinement
;
XL, G.M. Sheldrick, Acta Cryst.
(2008). A64, 112-122
;
_computing_structure_solution 'SHELXS-97 (Sheldrick, 2008)'
_diffrn_ambient_temperature 100
_diffrn_measured_fraction_theta_full 0.999
_diffrn_measured_fraction_theta_max 0.928
_diffrn_radiation_monochromator graphite
_diffrn_radiation_type 'MO K\a'
_diffrn_radiation_wavelength 0.71073
_diffrn_reflns_av_R_equivalents 0.0462
_diffrn_reflns_av_unetI/netI 0.0556
_diffrn_reflns_limit_h_max 14
_diffrn_reflns_limit_h_min -14
_diffrn_reflns_limit_k_max 20
_diffrn_reflns_limit_k_min -20
_diffrn_reflns_limit_l_max 24
_diffrn_reflns_limit_l_min -24
_diffrn_reflns_number 33952
_diffrn_reflns_theta_full 25.00
_diffrn_reflns_theta_max 30.67
_diffrn_reflns_theta_min 2.19
_diffrn_source 'fine-focus sealed tube'
_diffrn_source_current 600.0
_diffrn_source_power 30.0
_diffrn_source_voltage 50.0
_exptl_absorpt_coefficient_mu 0.530
_exptl_absorpt_correction_T_max 0.7461
_exptl_absorpt_correction_T_min 0.6016
_exptl_absorpt_correction_type multi-scan
_exptl_absorpt_process_details
;
SADABS-2008/1 (Bruker,2008) was used for absorption correction.
R(int) was 0.0893 before and 0.0517 after correction.
The Ratio of minimum to maximum transmission is 0.8063.
The \l/2 correction factor is 0.0015.
;
_exptl_crystal_density_diffrn 1.388
_exptl_crystal_density_method 'not measured'
_exptl_crystal_description block
_exptl_crystal_F_000 966
_exptl_crystal_size_max 0.2
_exptl_crystal_size_mid 0.16
_exptl_crystal_size_min 0.14
_refine_diff_density_max 1.239
_refine_diff_density_min -0.903
_refine_diff_density_rms 0.092
_refine_ls_extinction_method none
_refine_ls_goodness_of_fit_ref 1.055
_refine_ls_hydrogen_treatment mixed
_refine_ls_matrix_type full
_refine_ls_number_parameters 560
_refine_ls_number_reflns 12824
_refine_ls_number_restraints 0
_refine_ls_restrained_S_all 1.055
_refine_ls_R_factor_all 0.0508
_refine_ls_R_factor_gt 0.0406
_refine_ls_shift/su_max 0.001
_refine_ls_shift/su_mean 0.000
_refine_ls_structure_factor_coef Fsqd
_refine_ls_weighting_details 'calc w=1/[\s^2^(Fo^2^)+(0.0450P)^2^+0.5873P] where P=(Fo^2^+2Fc^2^)/3'
_refine_ls_weighting_scheme calc
_refine_ls_wR_factor_gt 0.0951
_refine_ls_wR_factor_ref 0.1017
_reflns_number_gt 10936
_reflns_number_total 12824
_reflns_threshold_expression >2sigma(I)
_cod_data_source_file om5b00217_si_004.cif
_cod_data_source_block mp29c
_cod_depositor_comments 'Adding full bibliography for 4085802--4085804.cif.'
_cod_original_cell_volume 2234.8(8)
_cod_database_code 4085802

loop_
_space_group_symop_id
_space_group_symop_operation_xyz
1 'x, y, z'
2 '-x, -y, -z'

loop_
_atom_site_label
_atom_site_type_symbol
_atom_site_fract_x
_atom_site_fract_y
_atom_site_fract_z
_atom_site_U_iso_or_equiv
_atom_site_adp_type
_atom_site_occupancy
_atom_site_symmetry_multiplicity
_atom_site_calc_flag
_atom_site_refinement_flags
Pd1 Pd 0.512507(16) 0.724524(12) 0.659361(9) 0.01537(5) Uani 1 1 d .
P1 P 0.52476(6) 0.61820(4) 0.79325(3) 0.01551(11) Uani 1 1 d .
P2 P 0.28772(6) 0.72038(4) 0.63255(3) 0.01563(11) Uani 1 1 d .
O1 O 0.53123(15) 0.50494(11) 0.69842(9) 0.0178(3) Uani 1 1 d .
O2 O 0.6756(2) 0.57547(15) 0.59526(11) 0.0347(4) Uani 1 1 d .
C71 C 0.5428(2) 0.69062(17) 0.85265(12) 0.0178(4) Uani 1 1 d .
C92 C 0.6125(3) 0.4317(2) 0.59181(15) 0.0289(5) Uani 1 1 d .
H92A H 0.6819 0.3674 0.6159 0.043 Uiso 1 1 calc R
H92B H 0.6391 0.4593 0.5347 0.043 Uiso 1 1 calc R
H92C H 0.5196 0.4189 0.6011 0.043 Uiso 1 1 calc R
C72 C 0.6184(3) 0.64388(18) 0.92093(13) 0.0223(4) Uani 1 1 d .
H72 H 0.6620 0.5725 0.9382 0.027 Uiso 1 1 calc R
C73 C 0.6293(3) 0.70281(19) 0.96351(14) 0.0267(5) Uani 1 1 d .
H73 H 0.6796 0.6705 1.0090 0.032 Uiso 1 1 calc R
C74 C 0.5658(3) 0.8084(2) 0.93849(15) 0.0309(5) Uani 1 1 d .
H74 H 0.5727 0.8475 0.9673 0.037 Uiso 1 1 calc R
C75 C 0.4917(3) 0.8568(2) 0.87035(16) 0.0327(6) Uani 1 1 d .
H75 H 0.4494 0.9284 0.8531 0.039 Uiso 1 1 calc R
C76 C 0.4803(3) 0.79813(18) 0.82773(14) 0.0261(5) Uani 1 1 d .
H76 H 0.4305 0.8311 0.7820 0.031 Uiso 1 1 calc R
C61 C 0.6694(2) 0.49938(17) 0.82458(13) 0.0180(4) Uani 1 1 d .
C66 C 0.8019(2) 0.48834(18) 0.77857(14) 0.0215(4) Uani 1 1 d .
H66 H 0.8174 0.5420 0.7306 0.026 Uiso 1 1 calc R
C65 C 0.9108(2) 0.39730(19) 0.80439(15) 0.0256(5) Uani 1 1 d .
H65 H 0.9986 0.3899 0.7732 0.031 Uiso 1 1 calc R
C64 C 0.8893(3) 0.31756(19) 0.87628(15) 0.0267(5) Uani 1 1 d .
H64 H 0.9633 0.2573 0.8939 0.032 Uiso 1 1 calc R
C63 C 0.7579(3) 0.32754(19) 0.92192(14) 0.0259(5) Uani 1 1 d .
H63 H 0.7428 0.2736 0.9698 0.031 Uiso 1 1 calc R
C62 C 0.6484(2) 0.41828(17) 0.89612(13) 0.0221(4) Uani 1 1 d .
H62 H 0.5602 0.4248 0.9271 0.027 Uiso 1 1 calc R
C52 C 0.3611(2) 0.57591(16) 0.83764(12) 0.0167(4) Uani 1 1 d .
C53 C 0.2745(2) 0.61354(17) 0.89689(13) 0.0201(4) Uani 1 1 d .
H53 H 0.3063 0.6537 0.9157 0.024 Uiso 1 1 calc R
C54 C 0.1425(2) 0.59238(19) 0.92821(14) 0.0244(5) Uani 1 1 d .
H54 H 0.0861 0.6177 0.9677 0.029 Uiso 1 1 calc R
C51 C 0.3171(2) 0.51410(16) 0.80735(12) 0.0171(4) Uani 1 1 d .
C56 C 0.1820(2) 0.49588(17) 0.84073(13) 0.0206(4) Uani 1 1 d .
H56 H 0.1480 0.4566 0.8222 0.025 Uiso 1 1 calc R
C55 C 0.0960(2) 0.53284(19) 0.89958(13) 0.0242(5) Uani 1 1 d .
H55 H 0.0077 0.5178 0.9197 0.029 Uiso 1 1 calc R
C26 C 0.2354(3) 0.43557(18) 0.65327(14) 0.0229(5) Uani 1 1 d .
H26 H 0.2764 0.3641 0.6760 0.027 Uiso 1 1 calc R
C21 C 0.2878(2) 0.50424(17) 0.67021(13) 0.0174(4) Uani 1 1 d .
C22 C 0.2285(2) 0.61206(16) 0.62944(12) 0.0165(4) Uani 1 1 d .
C23 C 0.1158(2) 0.64529(18) 0.58088(13) 0.0202(4) Uani 1 1 d .
H23 H 0.0768 0.7165 0.5555 0.024 Uiso 1 1 calc R
C24 C 0.0615(3) 0.57432(19) 0.57000(14) 0.0246(5) Uani 1 1 d .
H24 H -0.0165 0.5974 0.5402 0.030 Uiso 1 1 calc R
C25 C 0.1252(3) 0.46904(19) 0.60425(14) 0.0255(5) Uani 1 1 d .
H25 H 0.0948 0.4204 0.5946 0.031 Uiso 1 1 calc R
C11 C 0.4535(2) 0.33460(17) 0.78342(13) 0.0201(4) Uani 1 1 d .
C16 C 0.3600(3) 0.26986(18) 0.82170(14) 0.0257(5) Uani 1 1 d .
H16 H 0.2617 0.2997 0.8201 0.031 Uiso 1 1 calc R
C15 C 0.4090(3) 0.1627(2) 0.86188(16) 0.0332(6) Uani 1 1 d .
H15 H 0.3434 0.1226 0.8861 0.040 Uiso 1 1 calc R
C14 C 0.5535(3) 0.11546(19) 0.86624(17) 0.0339(6) Uani 1 1 d .
H14 H 0.5859 0.0438 0.8929 0.041 Uiso 1 1 calc R
C13 C 0.6499(3) 0.17641(19) 0.83020(16) 0.0328(6) Uani 1 1 d .
H13 H 0.7479 0.1458 0.8326 0.039 Uiso 1 1 calc R
C12 C 0.5998(3) 0.28341(18) 0.79042(14) 0.0246(5) Uani 1 1 d .
H12 H 0.6662 0.3230 0.7673 0.030 Uiso 1 1 calc R
C41 C 0.1418(2) 0.78225(17) 0.69219(13) 0.0182(4) Uani 1 1 d .
C42 C 0.0232(2) 0.74297(18) 0.73081(13) 0.0210(4) Uani 1 1 d .
H42 H 0.0120 0.6859 0.7232 0.025 Uiso 1 1 calc R
C43 C -0.0785(2) 0.7891(2) 0.78084(14) 0.0258(5) Uani 1 1 d .
H43 H -0.1566 0.7619 0.8072 0.031 Uiso 1 1 calc R
C44 C -0.0640(3) 0.8749(2) 0.79152(14) 0.0276(5) Uani 1 1 d .
H44 H -0.1328 0.9057 0.8246 0.033 Uiso 1 1 calc R
C45 C 0.0529(3) 0.91538(19) 0.75298(15) 0.0270(5) Uani 1 1 d .
H45 H 0.0620 0.9738 0.7596 0.032 Uiso 1 1 calc R
C46 C 0.1557(2) 0.86841(18) 0.70465(14) 0.0232(5) Uani 1 1 d .
H46 H 0.2353 0.8945 0.6801 0.028 Uiso 1 1 calc R
C31 C 0.2713(2) 0.80798(17) 0.52635(13) 0.0186(4) Uani 1 1 d .
C36 C 0.3632(3) 0.77027(18) 0.46840(14) 0.0237(5) Uani 1 1 d .
H36 H 0.4210 0.7021 0.4844 0.028 Uiso 1 1 calc R
C35 C 0.3692(3) 0.83304(19) 0.38752(14) 0.0261(5) Uani 1 1 d .
H35 H 0.4308 0.8069 0.3497 0.031 Uiso 1 1 calc R
C34 C 0.2838(3) 0.9346(2) 0.36291(15) 0.0289(5) Uani 1 1 d .
H34 H 0.2879 0.9768 0.3086 0.035 Uiso 1 1 calc R
C33 C 0.1922(3) 0.97308(19) 0.41959(15) 0.0280(5) Uani 1 1 d .
H33 H 0.1349 1.0414 0.4031 0.034 Uiso 1 1 calc R
C32 C 0.1849(2) 0.91010(18) 0.50138(14) 0.0232(5) Uani 1 1 d .
H32 H 0.1227 0.9364 0.5390 0.028 Uiso 1 1 calc R
C81 C 0.5557(3) 0.8433(2) 0.54239(14) 0.0284(5) Uani 1 1 d .
H81A H 0.6243 0.8183 0.5030 0.034 Uiso 1 1 calc R
H81B H 0.4736 0.8988 0.5191 0.034 Uiso 1 1 calc R
C82 C 0.6117(3) 0.8529(2) 0.60215(16) 0.0296(5) Uani 1 1 d .
H82 H 0.5729 0.9161 0.6161 0.036 Uiso 1 1 calc R
C83 C 0.7073(2) 0.76554(19) 0.65112(15) 0.0257(5) Uani 1 1 d .
H83A H 0.7273 0.7710 0.6993 0.031 Uiso 1 1 calc R
H83B H 0.7915 0.7319 0.6233 0.031 Uiso 1 1 calc R
C91 C 0.6078(2) 0.50900(18) 0.62888(14) 0.0222(4) Uani 1 1 d .
B1 B 0.4008(3) 0.46182(19) 0.73838(15) 0.0178(4) Uani 1 1 d .
C106 C 0.1337(3) 1.1425(2) 0.59849(17) 0.0391(6) Uani 1 1 d .
H106 H 0.1389 1.1313 0.5507 0.047 Uiso 1 1 calc R
C105 C 0.0048(3) 1.1946(2) 0.62955(17) 0.0361(6) Uani 1 1 d .
H105 H -0.0774 1.2180 0.6031 0.043 Uiso 1 1 calc R
C104 C 0.0001(3) 1.2113(2) 0.70018(18) 0.0371(6) Uani 1 1 d .
H104 H -0.0854 1.2475 0.7207 0.045 Uiso 1 1 calc R
C101 C 0.2548(3) 1.1072(2) 0.63956(17) 0.0387(7) Uani 1 1 d .
H101 H 0.3413 1.0721 0.6190 0.046 Uiso 1 1 calc R
C102 C 0.2486(3) 1.1234(2) 0.70992(17) 0.0359(6) Uani 1 1 d .
H102 H 0.3304 1.0995 0.7368 0.043 Uiso 1 1 calc R
C103 C 0.1215(3) 1.1748(2) 0.74074(18) 0.0372(6) Uani 1 1 d .
H103 H 0.1168 1.1852 0.7888 0.045 Uiso 1 1 calc R
C113 C 1.1465(4) 0.9713(2) -0.01536(19) 0.0461(7) Uani 1 1 d .
H113 H 1.2459 0.9518 -0.0256 0.055 Uiso 1 1 calc R
C112 C 1.0624(4) 0.9377(2) -0.04602(18) 0.0453(8) Uani 1 1 d .
H112 H 1.1044 0.8958 -0.0771 0.054 Uiso 1 1 calc R
C111 C 0.9155(4) 0.9667(3) -0.0302(2) 0.0497(8) Uani 1 1 d .
H111 H 0.8581 0.9441 -0.0506 0.060 Uiso 1 1 calc R

loop_
_atom_site_aniso_label
_atom_site_aniso_U_11
_atom_site_aniso_U_22
_atom_site_aniso_U_33
_atom_site_aniso_U_23
_atom_site_aniso_U_13
_atom_site_aniso_U_12
Pd1 0.01302(8) 0.01725(8) 0.01622(8) -0.00431(6) -0.00217(5) -0.00606(6)
P1 0.0138(2) 0.0170(3) 0.0164(2) -0.0054(2) -0.00241(19) -0.0050(2)
P2 0.0140(2) 0.0160(2) 0.0174(2) -0.0054(2) -0.00332(19) -0.0042(2)
O1 0.0147(7) 0.0193(7) 0.0200(7) -0.0078(6) -0.0010(6) -0.0047(6)
O2 0.0373(10) 0.0391(11) 0.0339(10) -0.0170(8) 0.0113(8) -0.0223(9)
C71 0.0164(10) 0.0217(10) 0.0170(10) -0.0076(8) 0.0002(8) -0.0075(8)
C92 0.0341(14) 0.0295(13) 0.0276(12) -0.0166(10) 0.0019(10) -0.0093(11)
C72 0.0264(11) 0.0213(11) 0.0204(10) -0.0052(9) -0.0042(9) -0.0093(9)
C73 0.0323(13) 0.0314(13) 0.0204(11) -0.0078(10) -0.0054(9) -0.0134(10)
C74 0.0392(15) 0.0338(14) 0.0291(13) -0.0159(11) -0.0040(11) -0.0154(11)
C75 0.0447(16) 0.0229(12) 0.0333(13) -0.0134(10) -0.0099(12) -0.0040(11)
C76 0.0318(13) 0.0220(11) 0.0254(12) -0.0084(9) -0.0106(10) -0.0030(10)
C61 0.0164(10) 0.0196(10) 0.0204(10) -0.0078(8) -0.0062(8) -0.0040(8)
C66 0.0186(10) 0.0234(11) 0.0251(11) -0.0091(9) -0.0038(8) -0.0073(9)
C65 0.0155(10) 0.0311(12) 0.0333(13) -0.0153(10) -0.0054(9) -0.0034(9)
C64 0.0233(12) 0.0257(12) 0.0320(13) -0.0136(10) -0.0112(10) 0.0022(9)
C63 0.0307(13) 0.0225(11) 0.0212(11) -0.0053(9) -0.0066(9) -0.0030(10)
C62 0.0225(11) 0.0220(11) 0.0211(11) -0.0076(9) -0.0032(8) -0.0041(9)
C52 0.0150(9) 0.0183(10) 0.0157(9) -0.0034(8) -0.0031(7) -0.0052(8)
C53 0.0220(11) 0.0225(11) 0.0169(10) -0.0068(8) -0.0024(8) -0.0074(9)
C54 0.0206(11) 0.0319(12) 0.0190(10) -0.0090(9) 0.0018(8) -0.0070(9)
C51 0.0149(9) 0.0188(10) 0.0169(9) -0.0040(8) -0.0039(7) -0.0051(8)
C56 0.0198(10) 0.0229(11) 0.0205(10) -0.0046(8) -0.0033(8) -0.0105(9)
C55 0.0185(11) 0.0310(12) 0.0202(11) -0.0040(9) 0.0017(8) -0.0116(9)
C26 0.0259(12) 0.0219(11) 0.0236(11) -0.0075(9) -0.0053(9) -0.0086(9)
C21 0.0160(10) 0.0197(10) 0.0186(10) -0.0074(8) -0.0010(8) -0.0070(8)
C22 0.0148(9) 0.0187(10) 0.0184(10) -0.0068(8) -0.0008(7) -0.0074(8)
C23 0.0179(10) 0.0224(11) 0.0206(10) -0.0055(8) -0.0042(8) -0.0069(8)
C24 0.0230(11) 0.0324(13) 0.0229(11) -0.0093(10) -0.0058(9) -0.0117(10)
C25 0.0301(12) 0.0287(12) 0.0266(12) -0.0120(10) -0.0058(9) -0.0148(10)
C11 0.0239(11) 0.0193(10) 0.0209(10) -0.0078(8) -0.0064(8) -0.0067(9)
C16 0.0282(12) 0.0218(11) 0.0295(12) -0.0043(9) -0.0095(10) -0.0115(9)
C15 0.0438(16) 0.0233(12) 0.0349(14) -0.0011(10) -0.0135(12) -0.0174(11)
C14 0.0450(16) 0.0175(11) 0.0390(14) -0.0042(10) -0.0186(12) -0.0060(11)
C13 0.0325(14) 0.0227(12) 0.0394(15) -0.0069(11) -0.0140(11) -0.0007(10)
C12 0.0256(12) 0.0192(11) 0.0278(12) -0.0069(9) -0.0053(9) -0.0043(9)
C41 0.0148(9) 0.0190(10) 0.0199(10) -0.0059(8) -0.0053(8) -0.0019(8)
C42 0.0187(10) 0.0250(11) 0.0208(10) -0.0085(9) -0.0044(8) -0.0057(9)
C43 0.0179(11) 0.0352(13) 0.0229(11) -0.0097(10) -0.0010(9) -0.0065(10)
C44 0.0245(12) 0.0319(13) 0.0226(11) -0.0124(10) -0.0029(9) 0.0014(10)
C45 0.0296(13) 0.0245(12) 0.0291(12) -0.0138(10) -0.0049(10) -0.0028(10)
C46 0.0196(11) 0.0238(11) 0.0272(12) -0.0103(9) -0.0030(9) -0.0047(9)
C31 0.0183(10) 0.0188(10) 0.0198(10) -0.0044(8) -0.0054(8) -0.0075(8)
C36 0.0259(12) 0.0221(11) 0.0239(11) -0.0072(9) -0.0056(9) -0.0066(9)
C35 0.0295(12) 0.0313(13) 0.0203(11) -0.0083(9) -0.0033(9) -0.0120(10)
C34 0.0277(12) 0.0318(13) 0.0226(11) 0.0019(10) -0.0077(9) -0.0130(10)
C33 0.0220(12) 0.0216(11) 0.0329(13) 0.0008(10) -0.0081(10) -0.0057(9)
C32 0.0165(10) 0.0236(11) 0.0272(12) -0.0062(9) -0.0035(9) -0.0049(9)
C81 0.0238(12) 0.0318(13) 0.0242(12) 0.0033(10) -0.0033(9) -0.0164(10)
C82 0.0251(12) 0.0292(13) 0.0350(13) -0.0037(10) -0.0029(10) -0.0176(10)
C83 0.0178(11) 0.0318(13) 0.0288(12) -0.0059(10) -0.0036(9) -0.0136(9)
C91 0.0200(11) 0.0226(11) 0.0235(11) -0.0090(9) -0.0034(8) -0.0028(9)
B1 0.0170(11) 0.0176(11) 0.0200(11) -0.0062(9) -0.0030(9) -0.0060(9)
C106 0.0472(17) 0.0411(16) 0.0263(13) -0.0088(12) 0.0006(12) -0.0149(14)
C105 0.0307(14) 0.0354(15) 0.0387(15) -0.0053(12) -0.0076(11) -0.0115(12)
C104 0.0291(14) 0.0295(14) 0.0503(17) -0.0175(12) 0.0031(12) -0.0046(11)
C101 0.0288(14) 0.0345(15) 0.0367(15) -0.0036(12) 0.0064(11) -0.0048(11)
C102 0.0300(14) 0.0313(14) 0.0405(15) -0.0027(12) -0.0071(11) -0.0108(11)
C103 0.0420(16) 0.0340(14) 0.0411(15) -0.0169(12) -0.0038(12) -0.0128(12)
C113 0.0398(17) 0.0420(17) 0.0479(18) -0.0115(14) -0.0065(14) -0.0035(14)
C112 0.059(2) 0.0347(15) 0.0336(15) -0.0130(12) -0.0132(14) 0.0052(14)
C111 0.056(2) 0.0431(18) 0.0531(19) -0.0165(15) -0.0254(16) -0.0048(15)

loop_
_atom_type_symbol
_atom_type_description
_atom_type_scat_dispersion_real
_atom_type_scat_dispersion_imag
_atom_type_scat_source
C C 0.0033 0.0016 'International Tables Vol C Tables 4.2.6.8 and 6.1.1.4'
H H 0.0000 0.0000 'International Tables Vol C Tables 4.2.6.8 and 6.1.1.4'
B B 0.0013 0.0007 'International Tables Vol C Tables 4.2.6.8 and 6.1.1.4'
O O 0.0106 0.0060 'International Tables Vol C Tables 4.2.6.8 and 6.1.1.4'
P P 0.1023 0.0942 'International Tables Vol C Tables 4.2.6.8 and 6.1.1.4'
Pd Pd -0.9988 1.0072 'International Tables Vol C Tables 4.2.6.8 and 6.1.1.4'

loop_
_geom_angle_atom_site_label_1
_geom_angle_atom_site_label_2
_geom_angle_atom_site_label_3
_geom_angle
_geom_angle_site_symmetry_1
P1 Pd1 P2 102.41(4) .
C81 Pd1 P1 160.32(7) .
C81 Pd1 P2 96.21(7) .
C82 Pd1 P1 123.67(7) .
C82 Pd1 P2 126.18(7) .
C82 Pd1 C81 37.06(9) .
C83 Pd1 P1 93.63(7) .
C83 Pd1 P2 163.48(7) .
C83 Pd1 C81 67.43(9) .
C83 Pd1 C82 38.13(9) .
C71 P1 Pd1 110.03(7) .
C61 P1 Pd1 121.17(8) .
C61 P1 C71 102.08(10) .
C61 P1 C52 104.60(10) .
C52 P1 Pd1 112.02(7) .
C52 P1 C71 105.52(10) .
C22 P2 Pd1 131.04(7) .
C41 P2 Pd1 109.59(7) .
C41 P2 C22 104.83(10) .
C41 P2 C31 106.06(10) .
C31 P2 Pd1 103.77(8) .
C31 P2 C22 98.83(10) .
C91 O1 B1 130.80(17) .
C72 C71 P1 123.31(17) .
C76 C71 P1 118.59(16) .
C76 C71 C72 118.1(2) .
H92A C92 H92B 109.5 .
H92A C92 H92C 109.5 .
H92B C92 H92C 109.5 .
C91 C92 H92A 109.5 .
C91 C92 H92B 109.5 .
C91 C92 H92C 109.5 .
C71 C72 H72 119.6 .
C73 C72 C71 120.9(2) .
C73 C72 H72 119.6 .
C72 C73 H73 119.9 .
C74 C73 C72 120.2(2) .
C74 C73 H73 119.9 .
C73 C74 H74 120.0 .
C73 C74 C75 120.0(2) .
C75 C74 H74 120.0 .
C74 C75 H75 120.0 .
C74 C75 C76 120.0(2) .
C76 C75 H75 120.0 .
C71 C76 H76 119.6 .
C75 C76 C71 120.9(2) .
C75 C76 H76 119.6 .
C66 C61 P1 121.31(17) .
C62 C61 P1 119.62(17) .
C62 C61 C66 119.1(2) .
C61 C66 H66 120.0 .
C65 C66 C61 120.1(2) .
C65 C66 H66 120.0 .
C66 C65 H65 119.8 .
C64 C65 C66 120.4(2) .
C64 C65 H65 119.8 .
C65 C64 H64 120.0 .
C63 C64 C65 119.9(2) .
C63 C64 H64 120.0 .
C64 C63 H63 120.0 .
C64 C63 C62 119.9(2) .
C62 C63 H63 120.0 .
C61 C62 C63 120.7(2) .
C61 C62 H62 119.7 .
C63 C62 H62 119.7 .
C53 C52 P1 118.19(16) .
C53 C52 C51 121.18(19) .
C51 C52 P1 120.39(16) .
C52 C53 H53 119.3 .
C54 C53 C52 121.5(2) .
C54 C53 H53 119.3 .
C53 C54 H54 120.6 .
C53 C54 C55 118.8(2) .
C55 C54 H54 120.6 .
C52 C51 B1 129.48(18) .
C56 C51 C52 114.89(19) .
C56 C51 B1 115.63(18) .
C51 C56 H56 118.0 .
C55 C56 C51 124.1(2) .
C55 C56 H56 118.0 .
C54 C55 C56 119.6(2) .
C54 C55 H55 120.2 .
C56 C55 H55 120.2 .
C21 C26 H26 118.3 .
C25 C26 H26 118.3 .
C25 C26 C21 123.3(2) .
C26 C21 C22 115.75(19) .
C26 C21 B1 121.83(19) .
C22 C21 B1 122.25(18) .
C21 C22 P2 125.47(16) .
C23 C22 P2 114.13(16) .
C23 C22 C21 120.40(19) .
C22 C23 H23 119.2 .
C24 C23 C22 121.6(2) .
C24 C23 H23 119.2 .
C23 C24 H24 120.6 .
C25 C24 C23 118.7(2) .
C25 C24 H24 120.6 .
C26 C25 H25 120.1 .
C24 C25 C26 119.9(2) .
C24 C25 H25 120.1 .
C16 C11 C12 114.9(2) .
C16 C11 B1 124.2(2) .
C12 C11 B1 120.76(19) .
C11 C16 H16 118.8 .
C15 C16 C11 122.4(2) .
C15 C16 H16 118.8 .
C16 C15 H15 119.6 .
C14 C15 C16 120.8(2) .
C14 C15 H15 119.6 .
C15 C14 H14 120.5 .
C15 C14 C13 118.9(2) .
C13 C14 H14 120.5 .
C14 C13 H13 120.1 .
C14 C13 C12 119.8(2) .
C12 C13 H13 120.1 .
C11 C12 H12 118.4 .
C13 C12 C11 123.1(2) .
C13 C12 H12 118.4 .
C42 C41 P2 123.12(17) .
C42 C41 C46 118.7(2) .
C46 C41 P2 118.00(17) .
C41 C42 H42 119.9 .
C43 C42 C41 120.1(2) .
C43 C42 H42 119.9 .
C42 C43 H43 119.8 .
C44 C43 C42 120.4(2) .
C44 C43 H43 119.8 .
C43 C44 H44 119.9 .
C43 C44 C45 120.1(2) .
C45 C44 H44 119.9 .
C44 C45 H45 120.2 .
C46 C45 C44 119.7(2) .
C46 C45 H45 120.2 .
C41 C46 H46 119.5 .
C45 C46 C41 121.0(2) .
C45 C46 H46 119.5 .
C36 C31 P2 116.04(17) .
C32 C31 P2 124.81(18) .
C32 C31 C36 118.9(2) .
C31 C36 H36 119.5 .
C35 C36 C31 120.9(2) .
C35 C36 H36 119.5 .
C36 C35 H35 120.0 .
C34 C35 C36 120.1(2) .
C34 C35 H35 120.0 .
C35 C34 H34 120.2 .
C35 C34 C33 119.7(2) .
C33 C34 H34 120.2 .
C34 C33 H33 119.7 .
C34 C33 C32 120.6(2) .
C32 C33 H33 119.7 .
C31 C32 C33 119.8(2) .
C31 C32 H32 120.1 .
C33 C32 H32 120.1 .
Pd1 C81 H81A 116.6 .
Pd1 C81 H81B 116.6 .
H81A C81 H81B 113.6 .
C82 C81 Pd1 70.16(13) .
C82 C81 H81A 116.6 .
C82 C81 H81B 116.6 .
Pd1 C82 H82 119.9 .
C81 C82 Pd1 72.77(14) .
C81 C82 H82 119.9 .
C81 C82 C83 119.3(2) .
C83 C82 Pd1 70.36(13) .
C83 C82 H82 119.9 .
Pd1 C83 H83A 116.4 .
Pd1 C83 H83B 116.4 .
C82 C83 Pd1 71.51(13) .
C82 C83 H83A 116.4 .
C82 C83 H83B 116.4 .
H83A C83 H83B 113.4 .
O1 C91 C92 119.5(2) .
O2 C91 O1 119.9(2) .
O2 C91 C92 120.7(2) .
O1 B1 C51 108.45(16) .
O1 B1 C21 108.09(17) .
O1 B1 C11 109.61(18) .
C21 B1 C51 105.64(17) .
C11 B1 C51 108.47(17) .
C11 B1 C21 116.29(18) .
C105 C106 H106 120.3 .
C105 C106 C101 119.3(3) .
C101 C106 H106 120.3 .
C106 C105 H105 120.4 .
C104 C105 C106 119.2(3) .
C104 C105 H105 120.4 .
C105 C104 H104 119.7 .
C105 C104 C103 120.7(3) .
C103 C104 H104 119.7 .
C106 C101 H101 119.6 .
C102 C101 C106 120.9(3) .
C102 C101 H101 119.6 .
C101 C102 H102 120.0 .
C101 C102 C103 119.9(3) .
C103 C102 H102 120.0 .
C104 C103 H103 120.0 .
C102 C103 C104 119.9(3) .
C102 C103 H103 120.0 .
C112 C113 H113 119.9 .
C111 C113 H113 119.9 2_775
C111 C113 C112 120.3(3) 2_775
C113 C112 H112 120.3 .
C111 C112 C113 119.3(3) .
C111 C112 H112 120.3 .
C113 C111 C112 120.4(3) 2_775
C113 C111 H111 119.8 2_775
C112 C111 H111 119.8 .

loop_
_geom_bond_atom_site_label_1
_geom_bond_atom_site_label_2
_geom_bond_distance
_geom_bond_site_symmetry_2
Pd1 P1 2.3036(11) .
Pd1 P2 2.3932(7) .
Pd1 C81 2.194(2) .
Pd1 C82 2.161(2) .
Pd1 C83 2.146(2) .
P1 C71 1.835(2) .
P1 C61 1.821(2) .
P1 C52 1.822(2) .
P2 C22 1.857(2) .
P2 C41 1.824(2) .
P2 C31 1.843(2) .
O1 C91 1.315(3) .
O1 B1 1.526(3) .
O2 C91 1.229(3) .
C71 C72 1.396(3) .
C71 C76 1.395(3) .
C92 H92A 0.9600 .
C92 H92B 0.9600 .
C92 H92C 0.9600 .
C92 C91 1.497(3) .
C72 H72 0.9300 .
C72 C73 1.393(3) .
C73 H73 0.9300 .
C73 C74 1.373(4) .
C74 H74 0.9300 .
C74 C75 1.386(4) .
C75 H75 0.9300 .
C75 C76 1.391(3) .
C76 H76 0.9300 .
C61 C66 1.395(3) .
C61 C62 1.389(3) .
C66 H66 0.9300 .
C66 C65 1.389(3) .
C65 H65 0.9300 .
C65 C64 1.384(4) .
C64 H64 0.9300 .
C64 C63 1.382(3) .
C63 H63 0.9300 .
C63 C62 1.390(3) .
C62 H62 0.9300 .
C52 C53 1.398(3) .
C52 C51 1.421(3) .
C53 H53 0.9300 .
C53 C54 1.385(3) .
C54 H54 0.9300 .
C54 C55 1.386(3) .
C51 C56 1.404(3) .
C51 B1 1.651(3) .
C56 H56 0.9300 .
C56 C55 1.386(3) .
C55 H55 0.9300 .
C26 H26 0.9300 .
C26 C21 1.405(3) .
C26 C25 1.392(3) .
C21 C22 1.415(3) .
C21 B1 1.641(3) .
C22 C23 1.408(3) .
C23 H23 0.9300 .
C23 C24 1.388(3) .
C24 H24 0.9300 .
C24 C25 1.378(3) .
C25 H25 0.9300 .
C11 C16 1.404(3) .
C11 C12 1.405(3) .
C11 B1 1.641(3) .
C16 H16 0.9300 .
C16 C15 1.391(3) .
C15 H15 0.9300 .
C15 C14 1.376(4) .
C14 H14 0.9300 .
C14 C13 1.386(4) .
C13 H13 0.9300 .
C13 C12 1.390(3) .
C12 H12 0.9300 .
C41 C42 1.394(3) .
C41 C46 1.399(3) .
C42 H42 0.9300 .
C42 C43 1.393(3) .
C43 H43 0.9300 .
C43 C44 1.380(4) .
C44 H44 0.9300 .
C44 C45 1.387(4) .
C45 H45 0.9300 .
C45 C46 1.384(3) .
C46 H46 0.9300 .
C31 C36 1.399(3) .
C31 C32 1.393(3) .
C36 H36 0.9300 .
C36 C35 1.384(3) .
C35 H35 0.9300 .
C35 C34 1.383(4) .
C34 H34 0.9300 .
C34 C33 1.386(4) .
C33 H33 0.9300 .
C33 C32 1.398(3) .
C32 H32 0.9300 .
C81 H81A 0.9700 .
C81 H81B 0.9700 .
C81 C82 1.384(3) .
C82 H82 0.9800 .
C82 C83 1.407(3) .
C83 H83A 0.9700 .
C83 H83B 0.9700 .
C106 H106 0.9300 .
C106 C105 1.388(4) .
C106 C101 1.390(4) .
C105 H105 0.9300 .
C105 C104 1.381(4) .
C104 H104 0.9300 .
C104 C103 1.385(4) .
C101 H101 0.9300 .
C101 C102 1.369(4) .
C102 H102 0.9300 .
C102 C103 1.370(4) .
C103 H103 0.9300 .
C113 H113 0.9300 .
C113 C112 1.377(4) .
C113 C111 1.371(5) 2_775
C112 H112 0.9300 .
C112 C111 1.376(5) .
C111 C113 1.371(5) 2_775
C111 H111 0.9300 .

loop_
_geom_torsion_atom_site_label_1
_geom_torsion_atom_site_label_2
_geom_torsion_atom_site_label_3
_geom_torsion_atom_site_label_4
_geom_torsion
_geom_torsion_site_symmetry_1
_geom_torsion_site_symmetry_4
Pd1 P1 C71 C72 -148.05(17) . .
Pd1 P1 C71 C76 30.7(2) . .
Pd1 P1 C61 C66 25.3(2) . .
Pd1 P1 C61 C62 -155.42(15) . .
Pd1 P1 C52 C53 -112.12(16) . .
Pd1 P1 C52 C51 62.30(18) . .
Pd1 P2 C22 C21 24.4(2) . .
Pd1 P2 C22 C23 -154.99(13) . .
Pd1 P2 C41 C42 -139.06(17) . .
Pd1 P2 C41 C46 35.83(19) . .
Pd1 P2 C31 C36 71.47(17) . .
Pd1 P2 C31 C32 -102.50(18) . .
Pd1 C81 C82 C83 54.7(2) . .
P1 Pd1 P2 C22 -66.58(10) . .
P1 Pd1 P2 C41 65.47(8) . .
P1 Pd1 P2 C31 178.40(7) . .
P1 Pd1 C81 C82 -13.8(3) . .
P1 Pd1 C82 C81 174.45(13) . .
P1 Pd1 C82 C83 43.50(18) . .
P1 Pd1 C83 C82 -144.97(15) . .
P1 C71 C72 C73 179.65(18) . .
P1 C71 C76 C75 -179.6(2) . .
P1 C61 C66 C65 179.29(17) . .
P1 C61 C62 C63 -178.97(17) . .
P1 C52 C53 C54 174.20(18) . .
P1 C52 C51 C56 -173.57(16) . .
P1 C52 C51 B1 5.8(3) . .
P2 Pd1 P1 C71 -122.14(8) . .
P2 Pd1 P1 C61 119.12(8) . .
P2 Pd1 P1 C52 -5.10(8) . .
P2 Pd1 C81 C82 147.27(15) . .
P2 Pd1 C82 C81 -41.75(19) . .
P2 Pd1 C82 C83 -172.69(12) . .
P2 Pd1 C83 C82 21.2(3) . .
P2 C22 C23 C24 178.09(18) . .
P2 C41 C42 C43 174.70(17) . .
P2 C41 C46 C45 -176.38(18) . .
P2 C31 C36 C35 -174.10(18) . .
P2 C31 C32 C33 173.33(17) . .
C71 P1 C61 C66 -97.31(18) . .
C71 P1 C61 C62 81.98(19) . .
C71 P1 C52 C53 7.60(19) . .
C71 P1 C52 C51 -177.99(17) . .
C71 C72 C73 C74 -0.3(4) . .
C72 C71 C76 C75 -0.8(4) . .
C72 C73 C74 C75 -0.5(4) . .
C73 C74 C75 C76 0.6(4) . .
C74 C75 C76 C71 0.0(4) . .
C76 C71 C72 C73 0.9(3) . .
C61 P1 C71 C72 -18.2(2) . .
C61 P1 C71 C76 160.62(18) . .
C61 P1 C52 C53 114.86(18) . .
C61 P1 C52 C51 -70.72(19) . .
C61 C66 C65 C64 -0.8(3) . .
C66 C61 C62 C63 0.3(3) . .
C66 C65 C64 C63 1.3(4) . .
C65 C64 C63 C62 -1.0(4) . .
C64 C63 C62 C61 0.2(3) . .
C62 C61 C66 C65 0.0(3) . .
C52 P1 C71 C72 90.9(2) . .
C52 P1 C71 C76 -90.30(19) . .
C52 P1 C61 C66 152.91(17) . .
C52 P1 C61 C62 -27.8(2) . .
C52 C53 C54 C55 -0.2(3) . .
C52 C51 C56 C55 -0.8(3) . .
C52 C51 B1 O1 -9.3(3) . .
C52 C51 B1 C21 -125.0(2) . .
C52 C51 B1 C11 109.7(2) . .
C53 C52 C51 C56 0.7(3) . .
C53 C52 C51 B1 -179.9(2) . .
C53 C54 C55 C56 0.1(3) . .
C51 C52 C53 C54 -0.2(3) . .
C51 C56 C55 C54 0.5(4) . .
C56 C51 B1 O1 170.09(18) . .
C56 C51 B1 C21 54.4(2) . .
C56 C51 B1 C11 -70.9(2) . .
C26 C21 C22 P2 -174.27(16) . .
C26 C21 C22 C23 5.1(3) . .
C26 C21 B1 O1 125.8(2) . .
C26 C21 B1 C51 -118.3(2) . .
C26 C21 B1 C11 2.0(3) . .
C21 C26 C25 C24 -0.4(4) . .
C21 C22 C23 C24 -1.4(3) . .
C22 P2 C41 C42 5.5(2) . .
C22 P2 C41 C46 -179.57(17) . .
C22 P2 C31 C36 -64.76(18) . .
C22 P2 C31 C32 121.27(19) . .
C22 C21 B1 O1 -59.3(3) . .
C22 C21 B1 C51 56.7(2) . .
C22 C21 B1 C11 177.02(19) . .
C22 C23 C24 C25 -3.5(3) . .
C23 C24 C25 C26 4.4(4) . .
C25 C26 C21 C22 -4.4(3) . .
C25 C26 C21 B1 170.9(2) . .
C11 C16 C15 C14 0.5(4) . .
C16 C11 C12 C13 1.6(3) . .
C16 C11 B1 O1 -175.87(19) . .
C16 C11 B1 C51 65.9(3) . .
C16 C11 B1 C21 -52.9(3) . .
C16 C15 C14 C13 0.3(4) . .
C15 C14 C13 C12 -0.1(4) . .
C14 C13 C12 C11 -0.9(4) . .
C12 C11 C16 C15 -1.4(3) . .
C12 C11 B1 O1 8.3(3) . .
C12 C11 B1 C51 -110.0(2) . .
C12 C11 B1 C21 131.2(2) . .
C41 P2 C22 C21 -109.21(19) . .
C41 P2 C22 C23 71.37(18) . .
C41 P2 C31 C36 -173.08(16) . .
C41 P2 C31 C32 13.0(2) . .
C41 C42 C43 C44 1.1(3) . .
C42 C41 C46 C45 -1.3(3) . .
C42 C43 C44 C45 -0.6(4) . .
C43 C44 C45 C46 -0.8(4) . .
C44 C45 C46 C41 1.8(4) . .
C46 C41 C42 C43 -0.2(3) . .
C31 P2 C22 C21 141.48(19) . .
C31 P2 C22 C23 -37.95(18) . .
C31 P2 C41 C42 109.51(19) . .
C31 P2 C41 C46 -75.60(19) . .
C31 C36 C35 C34 0.0(3) . .
C36 C31 C32 C33 -0.5(3) . .
C36 C35 C34 C33 0.0(4) . .
C35 C34 C33 C32 -0.2(4) . .
C34 C33 C32 C31 0.5(3) . .
C32 C31 C36 C35 0.2(3) . .
C81 Pd1 P1 C71 38.6(2) . .
C81 Pd1 P1 C61 -80.1(2) . .
C81 Pd1 P1 C52 155.7(2) . .
C81 Pd1 P2 C22 119.83(12) . .
C81 Pd1 P2 C41 -108.12(11) . .
C81 Pd1 P2 C31 4.81(10) . .
C81 Pd1 C82 C83 -130.9(2) . .
C81 Pd1 C83 C82 29.54(16) . .
C81 C82 C83 Pd1 -55.9(2) . .
C82 Pd1 P1 C71 28.64(12) . .
C82 Pd1 P1 C61 -90.09(12) . .
C82 Pd1 P1 C52 145.69(12) . .
C82 Pd1 P2 C22 143.63(13) . .
C82 Pd1 P2 C41 -84.31(12) . .
C82 Pd1 P2 C31 28.62(12) . .
C83 Pd1 P1 C71 53.85(10) . .
C83 Pd1 P1 C61 -64.88(11) . .
C83 Pd1 P1 C52 170.90(10) . .
C83 Pd1 P2 C22 127.6(3) . .
C83 Pd1 P2 C41 -100.3(3) . .
C83 Pd1 P2 C31 12.6(3) . .
C83 Pd1 C81 C82 -30.34(16) . .
C83 Pd1 C82 C81 130.9(2) . .
C91 O1 B1 C51 -160.2(2) . .
C91 O1 B1 C21 -46.1(3) . .
C91 O1 B1 C11 81.5(3) . .
B1 O1 C91 O2 155.5(2) . .
B1 O1 C91 C92 -25.0(3) . .
B1 C51 C56 C55 179.7(2) . .
B1 C21 C22 P2 10.5(3) . .
B1 C21 C22 C23 -170.1(2) . .
B1 C11 C16 C15 -177.5(2) . .
B1 C11 C12 C13 177.9(2) . .
C106 C105 C104 C103 -1.3(4) . .
C106 C101 C102 C103 0.1(4) . .
C105 C106 C101 C102 -0.1(4) . .
C105 C104 C103 C102 1.3(4) . .
C101 C106 C105 C104 0.7(4) . .
C101 C102 C103 C104 -0.7(4) . .
C113 C112 C111 C113 0.2(5) . 2_775
C111 C113 C112 C111 -0.2(5) 2_775 .
